data_7229948
loop_
_publ_author_name
'Chorazy, Szymon'
'Rams, Micha\/l'
'Wyczesany, Maciej'
'Nakabayashi, Koji'
'Ohkoshi, Shin-ichi'
'Sieklucka, Barbara'

_publ_section_title
;
 Antiferromagnetic exchange and long-range magnetic ordering in
 supramolecular networks constructed of hexacyanido-bridged
 LnIII(3-pyridone)--CrIII (Ln = Gd, Tb) chains
;
_journal_issue 9
_journal_name_full CrystEngComm
_journal_page_first 1271
_journal_paper_doi 10.1039/C7CE02077E
_journal_volume 20
_journal_year 2018
_chemical_formula_moiety 'C16 H20 Cr N8 O7 Tb'
_chemical_formula_sum 'C16 H20 Cr N8 O7 Tb'
_chemical_formula_weight 647.32
_space_group_IT_number 15
_space_group_name_Hall '-C 2yc'
_space_group_name_H-M_alt 'C 1 2/c 1'
_symmetry_cell_setting monoclinic
_symmetry_Int_Tables_number 15
_symmetry_space_group_name_Hall '-C 2yc'
_symmetry_space_group_name_H-M 'C 1 2/c 1'
_atom_sites_solution_hydrogens difmap
_audit_conform_dict_location ftp://ftp.iucr.org/pub/cif_core.dic
_audit_conform_dict_name cif_core.dic
_audit_conform_dict_version 2.4.3
_audit_creation_date 2017-10-26T10:30:30-00:00
_audit_creation_method 'WinGX routine CIF_UPDATE'
_audit_update_record
;
2017-11-19 deposited with the CCDC.
2018-01-10 downloaded from the CCDC.
;
_cell_angle_alpha 90
_cell_angle_beta 116.069(3)
_cell_angle_gamma 90
_cell_formula_units_Z 4
_cell_length_a 15.8439(18)
_cell_length_b 9.3305(11)
_cell_length_c 18.178(2)
_cell_measurement_reflns_used 11183
_cell_measurement_temperature 120(2)
_cell_measurement_theta_max 27.435
_cell_measurement_theta_min 3.147
_cell_measurement_wavelength 0.71075
_cell_volume 2413.9(5)
_computing_molecular_graphics 'Ortep for Windows (Farrugia, 2012)'
_computing_publication_material 'WinGX publication routines (Farrugia, 2012)'
_computing_structure_refinement 'SHELXL-2014/7 (Sheldrick, 2014)'
_diffrn_ambient_temperature 120(2)
_diffrn_measured_fraction_theta_full 0.995
_diffrn_measured_fraction_theta_max 0.996
_diffrn_measurement_device_type 'Rigaku R-AXIS RAPID'
_diffrn_measurement_method \w
_diffrn_radiation_probe x-ray
_diffrn_radiation_type MoK\a
_diffrn_radiation_wavelength 0.71075
_diffrn_reflns_av_R_equivalents 0.0757
_diffrn_reflns_av_unetI/netI 0.0661
_diffrn_reflns_Laue_measured_fraction_full 0.995
_diffrn_reflns_Laue_measured_fraction_max 0.996
_diffrn_reflns_limit_h_max 20
_diffrn_reflns_limit_h_min -20
_diffrn_reflns_limit_k_max 12
_diffrn_reflns_limit_k_min -12
_diffrn_reflns_limit_l_max 23
_diffrn_reflns_limit_l_min -23
_diffrn_reflns_number 11183
_diffrn_reflns_point_group_measured_fraction_full 0.995
_diffrn_reflns_point_group_measured_fraction_max 0.996
_diffrn_reflns_theta_full 25.242
_diffrn_reflns_theta_max 27.435
_diffrn_reflns_theta_min 3.147
_diffrn_standards_number 0
_exptl_absorpt_coefficient_mu 3.407
_exptl_absorpt_correction_T_max 1.0000
_exptl_absorpt_correction_T_min 0.5493
_exptl_absorpt_correction_type multi-scan
_exptl_absorpt_process_details 'ABSCOR (Rigaku, 1995)'
_exptl_crystal_colour colorless
_exptl_crystal_density_diffrn 1.781
_exptl_crystal_density_method 'not measured'
_exptl_crystal_description block
_exptl_crystal_F_000 1268
_exptl_crystal_preparation 'Magnetic properties'
_exptl_crystal_size_max 0.17
_exptl_crystal_size_mid 0.07
_exptl_crystal_size_min 0.06
_refine_diff_density_max 2.332
_refine_diff_density_min -4.24
_refine_diff_density_rms 0.399
_refine_ls_extinction_method none
_refine_ls_goodness_of_fit_ref 1.301
_refine_ls_hydrogen_treatment refxyz
_refine_ls_matrix_type full
_refine_ls_number_constraints 0
_refine_ls_number_parameters 182
_refine_ls_number_reflns 2739
_refine_ls_number_restraints 8
_refine_ls_restrained_S_all 1.3
_refine_ls_R_factor_all 0.0771
_refine_ls_R_factor_gt 0.0504
_refine_ls_shift/su_max 0
_refine_ls_shift/su_mean 0
_refine_ls_structure_factor_coef Fsqd
_refine_ls_weighting_details 'w=1/[\s^2^(Fo^2^)+104.0435P] where P=(Fo^2^+2Fc^2^)/3'
_refine_ls_weighting_scheme calc
_refine_ls_wR_factor_gt 0.1
_refine_ls_wR_factor_ref 0.1496
_reflns_Friedel_coverage 0
_reflns_number_gt 2291
_reflns_number_total 2739
_reflns_threshold_expression 'I > 2\s(I)'
_cod_data_source_file c7ce02077e2.cif
_cod_data_source_block TbCr
_cod_depositor_comments 'Adding full bibliography for 7229947--7229948.cif.'
_cod_original_sg_symbol_H-M 'C 2/c'
_cod_database_code 7229948
_shelx_estimated_absorpt_t_min 0.560
_shelx_estimated_absorpt_t_max 0.815

loop_
_symmetry_equiv_pos_as_xyz
'x, y, z'
'-x, y, -z+1/2'
'x+1/2, y+1/2, z'
'-x+1/2, y+1/2, -z+1/2'
'-x, -y, -z'
'x, -y, z-1/2'
'-x+1/2, -y+1/2, -z'
'x+1/2, -y+1/2, z-1/2'

loop_
_atom_site_label
_atom_site_type_symbol
_atom_site_fract_x
_atom_site_fract_y
_atom_site_fract_z
_atom_site_U_iso_or_equiv
_atom_site_adp_type
_atom_site_occupancy
_atom_site_site_symmetry_order
_atom_site_calc_flag
_atom_site_refinement_flags_posn
_atom_site_refinement_flags_adp
_atom_site_refinement_flags_occupancy
Tb1 Tb 0.5 0.40631(7) 0.25 0.01218(18) Uani 1 2 d S T P
Cr1 Cr 0.75 0.75 0.5 0.0104(4) Uani 1 2 d S . P
O3 O 0.5617(5) 0.1940(7) 0.2140(4) 0.0162(13) Uani 1 1 d D . .
O2 O 0.3823(5) 0.3346(7) 0.1196(4) 0.0219(15) Uani 1 1 d D . .
O4 O 0.5 0.9294(13) 0.25 0.038(3) Uani 1 2 d DS T P
O1 O 0.6130(4) 0.4703(7) 0.2101(4) 0.0153(13) Uani 1 1 d . . .
N3 N 0.6956(7) 1.0724(10) 0.4336(5) 0.033(2) Uani 1 1 d . . .
N2 N 0.8896(6) 0.7149(10) 0.4150(5) 0.0220(18) Uani 1 1 d . . .
N1 N 0.5798(5) 0.6207(9) 0.3382(4) 0.0184(17) Uani 1 1 d D U .
N4 N 0.7289(5) 0.7946(9) 0.2007(5) 0.0189(17) Uani 1 1 d D . .
C2 C 0.8412(6) 0.7299(10) 0.4451(5) 0.0180(19) Uani 1 1 d . . .
C3 C 0.7168(6) 0.9577(11) 0.4575(5) 0.0179(19) Uani 1 1 d . . .
C1 C 0.6395(6) 0.6713(10) 0.3933(5) 0.0143(17) Uani 1 1 d . U .
C5 C 0.6332(6) 0.5895(10) 0.1813(5) 0.0133(17) Uani 1 1 d . . .
C8 C 0.6778(6) 0.8408(11) 0.1246(6) 0.019(2) Uani 1 1 d . . .
C7 C 0.6014(7) 0.7630(12) 0.0724(6) 0.023(2) Uani 1 1 d . . .
C6 C 0.5791(7) 0.6366(11) 0.1010(6) 0.022(2) Uani 1 1 d . . .
C4 C 0.7090(7) 0.6730(10) 0.2299(6) 0.0167(18) Uani 1 1 d . . .
H2A H 0.333(5) 0.387(10) 0.078(4) 0.02 Uiso 1 1 d D U .
H2B H 0.354(7) 0.244(5) 0.103(6) 0.02 Uiso 1 1 d D U .
H3A H 0.567(7) 0.193(11) 0.164(3) 0.02 Uiso 1 1 d D U .
H3B H 0.549(7) 0.096(4) 0.219(6) 0.02 Uiso 1 1 d D U .
H8 H 0.697(7) 0.931(12) 0.114(6) 0.02 Uiso 1 1 d . U .
H4 H 0.748(7) 0.641(11) 0.283(6) 0.02 Uiso 1 1 d . U .
H6 H 0.524(7) 0.582(12) 0.065(6) 0.02 Uiso 1 1 d . U .
H4A H 0.546(5) 0.870(6) 0.291(4) 0.02 Uiso 1 1 d D U .
H7 H 0.563(7) 0.799(11) 0.017(7) 0.02 Uiso 1 1 d . U .
H4N H 0.781(4) 0.847(9) 0.231(5) 0.02 Uiso 1 1 d D U .

loop_
_atom_site_aniso_label
_atom_site_aniso_U_11
_atom_site_aniso_U_22
_atom_site_aniso_U_33
_atom_site_aniso_U_23
_atom_site_aniso_U_13
_atom_site_aniso_U_12
Tb1 0.0110(3) 0.0115(3) 0.0167(3) 0 0.0086(2) 0
Cr1 0.0091(9) 0.0107(10) 0.0104(9) -0.0017(7) 0.0032(8) -0.0008(7)
O3 0.023(3) 0.012(3) 0.015(3) 0.003(2) 0.010(3) 0.002(3)
O2 0.019(3) 0.012(3) 0.024(4) -0.005(3) 0.000(3) -0.006(3)
O4 0.038(6) 0.031(7) 0.046(7) 0 0.019(6) 0
O1 0.016(3) 0.013(3) 0.024(3) 0.003(2) 0.015(3) 0.000(2)
N3 0.035(5) 0.028(5) 0.025(5) 0.002(4) 0.004(4) 0.005(4)
N2 0.018(4) 0.036(5) 0.018(4) 0.000(4) 0.013(4) -0.002(4)
N1 0.010(3) 0.035(5) 0.005(3) 0.002(3) -0.002(3) 0.002(3)
N4 0.012(4) 0.023(4) 0.020(4) 0.003(3) 0.007(3) -0.003(3)
C2 0.018(4) 0.020(5) 0.013(4) -0.001(3) 0.004(4) -0.005(4)
C3 0.012(4) 0.026(5) 0.015(4) -0.005(4) 0.006(4) 0.000(4)
C1 0.009(4) 0.023(5) 0.012(4) 0.003(3) 0.006(3) 0.002(3)
C5 0.012(4) 0.017(4) 0.015(4) -0.003(3) 0.010(4) -0.003(3)
C8 0.011(4) 0.020(5) 0.025(5) 0.006(4) 0.005(4) -0.002(4)
C7 0.024(5) 0.030(6) 0.014(5) 0.002(4) 0.009(4) -0.001(4)
C6 0.023(5) 0.028(6) 0.021(5) -0.003(4) 0.015(4) -0.003(4)
C4 0.020(4) 0.012(4) 0.024(5) 0.005(4) 0.015(4) -0.002(3)

loop_
_atom_type_symbol
_atom_type_description
_atom_type_scat_dispersion_real
_atom_type_scat_dispersion_imag
_atom_type_scat_source
Tb Tb -0.1723 4.1537 'International Tables Vol C Tables 4.2.6.8 and 6.1.1.4'
Cr Cr 0.3209 0.6236 'International Tables Vol C Tables 4.2.6.8 and 6.1.1.4'
C C 0.0033 0.0016 'International Tables Vol C Tables 4.2.6.8 and 6.1.1.4'
H H 0 0 'International Tables Vol C Tables 4.2.6.8 and 6.1.1.4'
N N 0.0061 0.0033 'International Tables Vol C Tables 4.2.6.8 and 6.1.1.4'
O O 0.0106 0.006 'International Tables Vol C Tables 4.2.6.8 and 6.1.1.4'

loop_
_geom_angle_atom_site_label_1
_geom_angle_atom_site_label_2
_geom_angle_atom_site_label_3
_geom_angle
_geom_angle_site_symmetry_1
_geom_angle_site_symmetry_3
O1 Tb1 O1 149.7(3) 2_655 .
O1 Tb1 O2 90.5(2) 2_655 .
O1 Tb1 O2 97.9(2) . .
O1 Tb1 O2 97.9(2) 2_655 2_655
O1 Tb1 O2 90.5(2) . 2_655
O2 Tb1 O2 147.3(3) . 2_655
O1 Tb1 O3 70.3(2) 2_655 2_655
O1 Tb1 O3 139.8(2) . 2_655
O2 Tb1 O3 78.8(2) . 2_655
O2 Tb1 O3 74.6(2) 2_655 2_655
O1 Tb1 O3 139.8(2) 2_655 .
O1 Tb1 O3 70.3(2) . .
O2 Tb1 O3 74.6(2) . .
O2 Tb1 O3 78.8(2) 2_655 .
O3 Tb1 O3 70.3(3) 2_655 .
O1 Tb1 N1 80.5(2) 2_655 .
O1 Tb1 N1 75.6(2) . .
O2 Tb1 N1 144.0(2) . .
O2 Tb1 N1 68.7(2) 2_655 .
O3 Tb1 N1 128.7(2) 2_655 .
O3 Tb1 N1 132.1(2) . .
O1 Tb1 N1 75.6(2) 2_655 2_655
O1 Tb1 N1 80.5(2) . 2_655
O2 Tb1 N1 68.7(2) . 2_655
O2 Tb1 N1 144.0(2) 2_655 2_655
O3 Tb1 N1 132.0(2) 2_655 2_655
O3 Tb1 N1 128.7(2) . 2_655
N1 Tb1 N1 75.3(3) . 2_655
C3 Cr1 C3 180.00(19) . 7_666
C3 Cr1 C1 90.6(4) . .
C3 Cr1 C1 89.4(4) 7_666 .
C3 Cr1 C1 89.4(4) . 7_666
C3 Cr1 C1 90.6(4) 7_666 7_666
C1 Cr1 C1 180.0(4) . 7_666
C3 Cr1 C2 91.2(4) . .
C3 Cr1 C2 88.8(4) 7_666 .
C1 Cr1 C2 89.9(3) . .
C1 Cr1 C2 90.1(3) 7_666 .
C3 Cr1 C2 88.8(4) . 7_666
C3 Cr1 C2 91.2(4) 7_666 7_666
C1 Cr1 C2 90.1(3) . 7_666
C1 Cr1 C2 89.9(3) 7_666 7_666
C2 Cr1 C2 180 . 7_666
Tb1 O3 H3A 119(6) . .
Tb1 O3 H3B 129(6) . .
H3A O3 H3B 102(9) . .
Tb1 O2 H2A 131(6) . .
Tb1 O2 H2B 129(6) . .
H2A O2 H2B 96(9) . .
C5 O1 Tb1 134.7(5) . .
C1 N1 Tb1 151.6(7) . .
C8 N4 C4 122.8(8) . .
C8 N4 H4N 115(7) . .
C4 N4 H4N 122(7) . .
N2 C2 Cr1 178.0(9) . .
N3 C3 Cr1 177.9(9) . .
N1 C1 Cr1 175.5(8) . .
O1 C5 C4 121.0(8) . .
O1 C5 C6 122.0(8) . .
C4 C5 C6 117.0(9) . .
N4 C8 C7 119.8(9) . .
N4 C8 H8 114(6) . .
C7 C8 H8 126(6) . .
C8 C7 C6 118.7(9) . .
C8 C7 H7 119(6) . .
C6 C7 H7 122(6) . .
C7 C6 C5 120.9(9) . .
C7 C6 H6 119(6) . .
C5 C6 H6 120(6) . .
N4 C4 C5 120.8(9) . .
N4 C4 H4 121(6) . .
C5 C4 H4 118(6) . .

loop_
_geom_bond_atom_site_label_1
_geom_bond_atom_site_label_2
_geom_bond_distance
_geom_bond_site_symmetry_2
Tb1 O1 2.287(6) 2_655
Tb1 O1 2.287(6) .
Tb1 O2 2.378(6) .
Tb1 O2 2.378(6) 2_655
Tb1 O3 2.422(6) 2_655
Tb1 O3 2.422(6) .
Tb1 N1 2.528(8) .
Tb1 N1 2.528(8) 2_655
Cr1 C3 2.067(10) .
Cr1 C3 2.067(10) 7_666
Cr1 C1 2.093(9) .
Cr1 C1 2.094(9) 7_666
Cr1 C2 2.096(9) .
Cr1 C2 2.096(9) 7_666
O3 H3A 0.95(2) .
O3 H3B 0.95(2) .
O2 H2A 0.95(2) .
O2 H2B 0.94(2) .
O4 H4A 0.95(2) .
O1 C5 1.328(11) .
N3 C3 1.148(13) .
N2 C2 1.129(12) .
N1 C1 1.135(11) .
N4 C8 1.330(12) .
N4 C4 1.347(12) .
N4 H4N 0.90(2) .
C5 C4 1.377(12) .
C5 C6 1.399(13) .
C8 C7 1.372(13) .
C8 H8 0.95(11) .
C7 C6 1.395(14) .
C7 H7 0.98(11) .
C6 H6 0.97(10) .
C4 H4 0.94(10) .

loop_
_geom_torsion_atom_site_label_1
_geom_torsion_atom_site_label_2
_geom_torsion_atom_site_label_3
_geom_torsion_atom_site_label_4
_geom_torsion
Tb1 O1 C5 C4 105.7(9)
Tb1 O1 C5 C6 -73.9(11)
C4 N4 C8 C7 -0.2(15)
N4 C8 C7 C6 0.2(15)
C8 C7 C6 C5 0.0(15)
O1 C5 C6 C7 179.4(8)
C4 C5 C6 C7 -0.2(13)
C8 N4 C4 C5 0.0(14)
O1 C5 C4 N4 -179.4(8)
C6 C5 C4 N4 0.2(13)
